data_2211272
loop_
_publ_author_name
'Sun, Yu-Xi'

_publ_section_title 4-(3,4-Dihydroxybenzylideneamino)-1,5-dimethyl-2-phenyl-1<i>H</i>-pyrazol-3(2<i>H</i>)-one
_journal_coeditor_code AT2165
_journal_issue 12
_journal_name_full 'Acta Crystallographica Section E'
_journal_page_first o5860
_journal_page_last o5861
_journal_paper_doi 10.1107/S1600536806049658
_journal_volume 62
_journal_year 2006
_chemical_formula_iupac 'C18 H17 N3 O3'
_chemical_formula_moiety 'C18 H17 N3 O3'
_chemical_formula_sum 'C18 H17 N3 O3'
_chemical_formula_weight 323.35
_chemical_name_systematic
;
4-(3,4-Dihydroxybenzylideneamino)-1,5-dimethyl-2-phenyl-1H-pyrazol-3(2H)-one
;
_space_group_IT_number 61
_symmetry_cell_setting orthorhombic
_symmetry_space_group_name_Hall '-P 2ac 2ab'
_symmetry_space_group_name_H-M 'P b c a'
_atom_sites_solution_hydrogens geom
_atom_sites_solution_primary direct
_atom_sites_solution_secondary difmap
_audit_creation_method SHELXL-97
_cell_angle_alpha 90.00
_cell_angle_beta 90.00
_cell_angle_gamma 90.00
_cell_formula_units_Z 8
_cell_length_a 6.8520(5)
_cell_length_b 16.8891(13)
_cell_length_c 27.204(2)
_cell_measurement_reflns_used 1830
_cell_measurement_temperature 295(2)
_cell_measurement_theta_max 21.519
_cell_measurement_theta_min 2.412
_cell_volume 3148.2(4)
_computing_cell_refinement 'SAINT-Plus (Bruker, 2002)'
_computing_data_collection 'SMART (Bruker, 2002)'
_computing_data_reduction SAINT-Plus
_computing_molecular_graphics 'SHELXTL (Bruker, 2002)'
_computing_publication_material SHELXTL
_computing_structure_refinement 'SHELXL97 (Sheldrick, 1997)'
_computing_structure_solution 'SHELXS97 (Sheldrick, 1997)'
_diffrn_ambient_temperature 295(2)
_diffrn_measured_fraction_theta_full 1.000
_diffrn_measured_fraction_theta_max 1.000
_diffrn_measurement_device_type 'Bruker APEX area-detector'
_diffrn_measurement_method '\f and \w'
_diffrn_radiation_monochromator graphite
_diffrn_radiation_source 'fine-focus sealed tube'
_diffrn_radiation_type MoK\a
_diffrn_radiation_wavelength 0.71073
_diffrn_reflns_av_R_equivalents 0.0779
_diffrn_reflns_av_sigmaI/netI 0.0530
_diffrn_reflns_limit_h_max 8
_diffrn_reflns_limit_h_min -8
_diffrn_reflns_limit_k_max 21
_diffrn_reflns_limit_k_min -21
_diffrn_reflns_limit_l_max 34
_diffrn_reflns_limit_l_min -34
_diffrn_reflns_number 23501
_diffrn_reflns_theta_full 26.50
_diffrn_reflns_theta_max 26.50
_diffrn_reflns_theta_min 1.50
_diffrn_standards_decay_% 0
_diffrn_standards_number 0
_exptl_absorpt_coefficient_mu 0.095
_exptl_absorpt_correction_T_max 0.9991
_exptl_absorpt_correction_T_min 0.9850
_exptl_absorpt_correction_type multi-scan
_exptl_absorpt_process_details '(SADABS; Sheldrick, 1996)'
_exptl_crystal_colour yellow
_exptl_crystal_density_diffrn 1.364
_exptl_crystal_density_method 'not measured'
_exptl_crystal_description 'thin plate'
_exptl_crystal_F_000 1360
_exptl_crystal_size_max 0.16
_exptl_crystal_size_mid 0.14
_exptl_crystal_size_min 0.01
_refine_diff_density_max 0.147
_refine_diff_density_min -0.190
_refine_ls_extinction_method none
_refine_ls_goodness_of_fit_ref 1.034
_refine_ls_hydrogen_treatment constr
_refine_ls_matrix_type full
_refine_ls_number_parameters 221
_refine_ls_number_reflns 3265
_refine_ls_number_restraints 0
_refine_ls_restrained_S_all 1.034
_refine_ls_R_factor_all 0.1073
_refine_ls_R_factor_gt 0.0608
_refine_ls_shift/su_max 0.000
_refine_ls_shift/su_mean 0.000
_refine_ls_structure_factor_coef Fsqd
_refine_ls_weighting_details 'calc w=1/[\s^2^(Fo^2^)+(0.0454P)^2^+1.5021P] where P=(Fo^2^+2Fc^2^)/3'
_refine_ls_weighting_scheme calc
_refine_ls_wR_factor_gt 0.1211
_refine_ls_wR_factor_ref 0.1406
_reflns_number_gt 2014
_reflns_number_total 3265
_reflns_threshold_expression I>2\s(I)
_cod_data_source_file at2165.cif
_cod_data_source_block I
_cod_original_cell_volume 3148.1(4)
_cod_database_code 2211272
_cod_database_fobs_code 2211272

loop_
_symmetry_equiv_pos_as_xyz
'x, y, z'
'-x+1/2, -y, z+1/2'
'-x, y+1/2, -z+1/2'
'x+1/2, -y+1/2, -z'
'-x, -y, -z'
'x-1/2, y, -z-1/2'
'x, -y-1/2, z-1/2'
'-x-1/2, y-1/2, z'

loop_
_atom_site_type_symbol
_atom_site_label
_atom_site_fract_x
_atom_site_fract_y
_atom_site_fract_z
_atom_site_U_iso_or_equiv
_atom_site_adp_type
_atom_site_calc_flag
_atom_site_refinement_flags
_atom_site_occupancy
O O1 0.2268(3) 0.59581(11) 0.42109(6) 0.0512(5) Uani d . 1
O O2 0.6029(3) 0.47460(14) 0.65419(7) 0.0709(7) Uani d . 1
H H2 0.6612 0.4572 0.6302 0.106 Uiso calc R 1
O O3 0.3536(4) 0.50802(15) 0.72564(6) 0.0780(7) Uani d . 1
H H3 0.4659 0.4913 0.7264 0.117 Uiso calc R 1
N N1 -0.0479(3) 0.65965(12) 0.39076(7) 0.0440(5) Uani d . 1
N N2 -0.2175(3) 0.69163(13) 0.41144(8) 0.0458(5) Uani d . 1
N N3 -0.0166(3) 0.60677(12) 0.51935(7) 0.0442(5) Uani d . 1
C C1 0.0412(4) 0.69973(16) 0.35019(9) 0.0432(6) Uani d . 1
C C2 0.0651(4) 0.78131(17) 0.35092(10) 0.0543(7) Uani d . 1
H H2A 0.0181 0.8110 0.3772 0.065 Uiso calc R 1
C C3 0.1591(4) 0.8178(2) 0.31245(12) 0.0642(9) Uani d . 1
H H3A 0.1758 0.8724 0.3126 0.077 Uiso calc R 1
C C4 0.2287(4) 0.7738(2) 0.27360(12) 0.0699(9) Uani d . 1
H H4 0.2917 0.7986 0.2475 0.084 Uiso calc R 1
C C5 0.2047(4) 0.6927(2) 0.27344(11) 0.0674(9) Uani d . 1
H H5 0.2535 0.6630 0.2474 0.081 Uiso calc R 1
C C6 0.1090(4) 0.65509(18) 0.31145(9) 0.0514(7) Uani d . 1
H H6 0.0906 0.6005 0.3109 0.062 Uiso calc R 1
C C7 0.0589(4) 0.62270(15) 0.42783(9) 0.0398(6) Uani d . 1
C C8 -0.0589(4) 0.62760(14) 0.47070(8) 0.0394(6) Uani d . 1
C C9 -0.2267(4) 0.66744(14) 0.45851(9) 0.0410(6) Uani d . 1
C C10 -0.3984(4) 0.68409(18) 0.49015(10) 0.0589(8) Uani d . 1
H H10A -0.4272 0.7397 0.4893 0.088 Uiso calc R 1
H H10B -0.3702 0.6685 0.5233 0.088 Uiso calc R 1
H H10C -0.5090 0.6548 0.4783 0.088 Uiso calc R 1
C C11 -0.3798(4) 0.71161(18) 0.37917(10) 0.0575(8) Uani d . 1
H H11A -0.4196 0.6653 0.3613 0.086 Uiso calc R 1
H H11B -0.3397 0.7520 0.3565 0.086 Uiso calc R 1
H H11C -0.4872 0.7307 0.3985 0.086 Uiso calc R 1
C C12 0.1414(4) 0.57041(15) 0.53043(9) 0.0424(6) Uani d . 1
H H12 0.2253 0.5546 0.5054 0.051 Uiso calc R 1
C C13 0.1925(4) 0.55334(14) 0.58132(9) 0.0397(6) Uani d . 1
C C14 0.3741(4) 0.52032(15) 0.59207(9) 0.0445(6) Uani d . 1
H H14 0.4596 0.5082 0.5666 0.053 Uiso calc R 1
C C15 0.4279(4) 0.50547(15) 0.63967(9) 0.0475(7) Uani d . 1
C C16 0.3011(5) 0.52342(16) 0.67783(9) 0.0521(7) Uani d . 1
C C17 0.1217(5) 0.55602(17) 0.66787(10) 0.0563(8) Uani d . 1
H H17 0.0369 0.5683 0.6935 0.068 Uiso calc R 1
C C18 0.0676(4) 0.57050(16) 0.61997(9) 0.0489(7) Uani d . 1
H H18 -0.0545 0.5921 0.6134 0.059 Uiso calc R 1

loop_
_atom_site_aniso_label
_atom_site_aniso_U_11
_atom_site_aniso_U_22
_atom_site_aniso_U_33
_atom_site_aniso_U_12
_atom_site_aniso_U_13
_atom_site_aniso_U_23
O1 0.0440(11) 0.0665(13) 0.0429(11) 0.0147(9) 0.0016(9) 0.0004(9)
O2 0.0809(15) 0.0875(16) 0.0444(12) 0.0372(13) -0.0118(11) -0.0080(11)
O3 0.1099(19) 0.0894(17) 0.0348(11) 0.0299(15) -0.0009(11) 0.0055(11)
N1 0.0410(12) 0.0529(13) 0.0380(12) 0.0078(11) 0.0016(10) 0.0038(10)
N2 0.0406(12) 0.0525(13) 0.0444(13) 0.0072(11) 0.0002(10) 0.0032(11)
N3 0.0473(13) 0.0476(13) 0.0377(12) 0.0021(11) -0.0014(10) -0.0019(10)
C1 0.0386(14) 0.0546(17) 0.0364(14) 0.0035(13) -0.0056(12) 0.0039(12)
C2 0.0562(18) 0.0574(19) 0.0493(16) -0.0059(15) -0.0042(14) -0.0015(14)
C3 0.0571(19) 0.064(2) 0.071(2) -0.0115(16) -0.0026(17) 0.0156(17)
C4 0.0520(19) 0.094(3) 0.064(2) -0.0012(19) 0.0081(16) 0.0262(19)
C5 0.059(2) 0.092(3) 0.0507(18) 0.0197(19) 0.0117(16) 0.0033(18)
C6 0.0511(17) 0.0605(18) 0.0425(15) 0.0081(14) -0.0029(14) 0.0033(14)
C7 0.0422(14) 0.0410(14) 0.0361(14) -0.0001(12) -0.0027(12) -0.0036(11)
C8 0.0435(15) 0.0387(14) 0.0359(14) -0.0016(12) 0.0000(12) -0.0057(11)
C9 0.0426(15) 0.0384(14) 0.0420(14) -0.0025(12) -0.0005(12) -0.0032(11)
C10 0.0482(17) 0.070(2) 0.0587(18) 0.0111(15) 0.0096(15) -0.0010(15)
C11 0.0441(16) 0.0664(19) 0.0619(19) 0.0071(15) -0.0073(14) 0.0097(15)
C12 0.0485(16) 0.0437(15) 0.0351(14) -0.0016(13) 0.0032(12) -0.0019(12)
C13 0.0470(15) 0.0388(14) 0.0334(13) -0.0009(12) 0.0011(12) 0.0005(11)
C14 0.0546(16) 0.0460(16) 0.0327(14) 0.0054(13) 0.0028(13) -0.0028(11)
C15 0.0586(18) 0.0444(15) 0.0395(15) 0.0110(13) -0.0031(14) -0.0012(12)
C16 0.078(2) 0.0458(16) 0.0327(14) 0.0083(15) 0.0001(14) 0.0012(12)
C17 0.068(2) 0.0611(19) 0.0396(16) 0.0067(16) 0.0143(14) 0.0010(14)
C18 0.0529(17) 0.0516(16) 0.0423(16) 0.0034(14) 0.0050(13) 0.0006(13)

loop_
_atom_type_symbol
_atom_type_description
_atom_type_scat_dispersion_real
_atom_type_scat_dispersion_imag
_atom_type_scat_source
C C 0.0033 0.0016 'International Tables Vol C Tables 4.2.6.8 and 6.1.1.4'
H H 0.0000 0.0000 'International Tables Vol C Tables 4.2.6.8 and 6.1.1.4'
N N 0.0061 0.0033 'International Tables Vol C Tables 4.2.6.8 and 6.1.1.4'
O O 0.0106 0.0060 'International Tables Vol C Tables 4.2.6.8 and 6.1.1.4'

loop_
_geom_angle_atom_site_label_1
_geom_angle_atom_site_label_2
_geom_angle_atom_site_label_3
_geom_angle
C15 O2 H2 109.5
C16 O3 H3 109.5
C7 N1 N2 108.53(19)
C7 N1 C1 123.1(2)
N2 N1 C1 118.8(2)
C9 N2 N1 107.7(2)
C9 N2 C11 127.5(2)
N1 N2 C11 118.8(2)
C12 N3 C8 121.2(2)
C6 C1 C2 121.0(3)
C6 C1 N1 118.4(2)
C2 C1 N1 120.6(2)
C3 C2 C1 119.3(3)
C3 C2 H2A 120.3
C1 C2 H2A 120.3
C2 C3 C4 120.3(3)
C2 C3 H3A 119.9
C4 C3 H3A 119.9
C3 C4 C5 119.8(3)
C3 C4 H4 120.1
C5 C4 H4 120.1
C4 C5 C6 120.8(3)
C4 C5 H5 119.6
C6 C5 H5 119.6
C1 C6 C5 118.8(3)
C1 C6 H6 120.6
C5 C6 H6 120.6
O1 C7 N1 122.7(2)
O1 C7 C8 131.6(2)
N1 C7 C8 105.7(2)
C9 C8 N3 121.7(2)
C9 C8 C7 107.8(2)
N3 C8 C7 130.1(2)
N2 C9 C8 109.8(2)
N2 C9 C10 122.1(2)
C8 C9 C10 128.1(2)
C9 C10 H10A 109.5
C9 C10 H10B 109.5
H10A C10 H10B 109.5
C9 C10 H10C 109.5
H10A C10 H10C 109.5
H10B C10 H10C 109.5
N2 C11 H11A 109.5
N2 C11 H11B 109.5
H11A C11 H11B 109.5
N2 C11 H11C 109.5
H11A C11 H11C 109.5
H11B C11 H11C 109.5
N3 C12 C13 121.4(2)
N3 C12 H12 119.3
C13 C12 H12 119.3
C18 C13 C14 118.4(2)
C18 C13 C12 122.1(2)
C14 C13 C12 119.5(2)
C15 C14 C13 120.8(2)
C15 C14 H14 119.6
C13 C14 H14 119.6
O2 C15 C14 125.4(2)
O2 C15 C16 114.6(2)
C14 C15 C16 119.9(3)
C17 C16 O3 119.8(3)
C17 C16 C15 120.0(2)
O3 C16 C15 120.2(3)
C16 C17 C18 119.9(3)
C16 C17 H17 120.0
C18 C17 H17 120.0
C17 C18 C13 121.0(3)
C17 C18 H18 119.5
C13 C18 H18 119.5

loop_
_geom_bond_atom_site_label_1
_geom_bond_atom_site_label_2
_geom_bond_distance
O1 C7 1.251(3)
O2 C15 1.366(3)
O2 H2 0.8200
O3 C16 1.374(3)
O3 H3 0.8200
N1 C7 1.393(3)
N1 N2 1.400(3)
N1 C1 1.431(3)
N2 C9 1.346(3)
N2 C11 1.457(3)
N3 C12 1.281(3)
N3 C8 1.400(3)
C1 C6 1.376(4)
C1 C2 1.388(4)
C2 C3 1.375(4)
C2 H2A 0.9300
C3 C4 1.377(4)
C3 H3A 0.9300
C4 C5 1.379(4)
C4 H4 0.9300
C5 C6 1.379(4)
C5 H5 0.9300
C6 H6 0.9300
C7 C8 1.421(3)
C8 C9 1.373(3)
C9 C10 1.485(3)
C10 H10A 0.9600
C10 H10B 0.9600
C10 H10C 0.9600
C11 H11A 0.9600
C11 H11B 0.9600
C11 H11C 0.9600
C12 C13 1.457(3)
C12 H12 0.9300
C13 C18 1.386(3)
C13 C14 1.394(3)
C14 C15 1.369(3)
C14 H14 0.9300
C15 C16 1.387(4)
C16 C17 1.374(4)
C17 C18 1.377(4)
C17 H17 0.9300
C18 H18 0.9300

loop_
_geom_hbond_atom_site_label_D
_geom_hbond_atom_site_label_H
_geom_hbond_atom_site_label_A
_geom_hbond_site_symmetry_A
_geom_hbond_distance_DH
_geom_hbond_distance_HA
_geom_hbond_distance_DA
_geom_hbond_angle_DHA
O2 H2 O1 5_666 0.82 1.83 2.640(3) 171.3
O3 H3 O2 . 0.82 2.19 2.649(3) 115.1

loop_
_geom_torsion_atom_site_label_1
_geom_torsion_atom_site_label_2
_geom_torsion_atom_site_label_3
_geom_torsion_atom_site_label_4
_geom_torsion
C7 N1 N2 C9 -6.8(3)
C1 N1 N2 C9 -154.1(2)
C7 N1 N2 C11 -161.4(2)
C1 N1 N2 C11 51.3(3)
C7 N1 C1 C6 80.0(3)
N2 N1 C1 C6 -137.7(2)
C7 N1 C1 C2 -97.5(3)
N2 N1 C1 C2 44.7(3)
C6 C1 C2 C3 -0.4(4)
N1 C1 C2 C3 177.1(2)
C1 C2 C3 C4 0.0(4)
C2 C3 C4 C5 -0.3(5)
C3 C4 C5 C6 1.0(5)
C2 C1 C6 C5 1.1(4)
N1 C1 C6 C5 -176.5(2)
C4 C5 C6 C1 -1.4(4)
N2 N1 C7 O1 -172.6(2)
C1 N1 C7 O1 -27.0(4)
N2 N1 C7 C8 4.7(3)
C1 N1 C7 C8 150.2(2)
C12 N3 C8 C9 -179.2(2)
C12 N3 C8 C7 -7.7(4)
O1 C7 C8 C9 176.0(3)
N1 C7 C8 C9 -1.0(3)
O1 C7 C8 N3 3.6(5)
N1 C7 C8 N3 -173.4(2)
N1 N2 C9 C8 6.2(3)
C11 N2 C9 C8 158.0(3)
N1 N2 C9 C10 -174.0(2)
C11 N2 C9 C10 -22.2(4)
N3 C8 C9 N2 169.9(2)
C7 C8 C9 N2 -3.3(3)
N3 C8 C9 C10 -9.9(4)
C7 C8 C9 C10 176.9(2)
C8 N3 C12 C13 175.8(2)
N3 C12 C13 C18 4.5(4)
N3 C12 C13 C14 -174.0(2)
C18 C13 C14 C15 -0.2(4)
C12 C13 C14 C15 178.4(2)
C13 C14 C15 O2 -178.8(3)
C13 C14 C15 C16 -0.1(4)
O2 C15 C16 C17 178.9(3)
C14 C15 C16 C17 0.0(4)
O2 C15 C16 O3 -1.7(4)
C14 C15 C16 O3 179.4(3)
O3 C16 C17 C18 -179.1(3)
C15 C16 C17 C18 0.3(4)
C16 C17 C18 C13 -0.6(4)
C14 C13 C18 C17 0.6(4)
C12 C13 C18 C17 -178.0(3)

loop_
_cod_related_entry_id
_cod_related_entry_database
_cod_related_entry_code
1 ChemSpider 30655103
